data_2005342
loop_
_publ_author_name
'Tian, Y.-P.'
'Duan, C.-Y.'
'Lu, Z.-L.'
'You, X.-Z.'
'Fun, H.-K.'
'Sivakumar, K.'

_publ_section_title
;
 Bis[methyl
 <i>N</i>^{\b^}-(4-dimethylaminophenylmethylene)dithiocarbazato]nickel(II)
;
_journal_issue 9
_journal_name_full 'Acta Crystallographica Section C'
_journal_page_first 2150
_journal_page_last 2153
_journal_paper_doi 10.1107/S010827019600385X
_journal_volume 52
_journal_year 1996
_chemical_formula_iupac '[Ni (C11 H14 N3 S2)2]'
_chemical_formula_sum 'C22 H28 N6 Ni S4'
_chemical_formula_weight 563.45
_chemical_name_systematic
;
Bis[S-Methyl-\b-N-(4-dimethylaminophenyl)methylenedithiocarbazido]-
nickel(II).
;
_space_group_IT_number 2
_symmetry_cell_setting triclinic
_symmetry_space_group_name_Hall '-P 1'
_symmetry_space_group_name_H-M 'P -1'
_audit_creation_method SHELXL
_cell_angle_alpha 94.09(1)
_cell_angle_beta 90.114(6)
_cell_angle_gamma 105.871(6)
_cell_formula_units_Z 2
_cell_length_a 5.7712(3)
_cell_length_b 10.513(1)
_cell_length_c 21.633(2)
_cell_measurement_reflns_used 25
_cell_measurement_temperature 293(2)
_cell_measurement_theta_max 25
_cell_measurement_theta_min 8
_cell_volume 1258.97(18)
_computing_cell_refinement XSCANS
_computing_data_collection 'XSCANS (Siemens, 1994)'
_computing_data_reduction XSCANS
_computing_molecular_graphics 'SHELXTL/PC. Molecular geometry: PARST (Nardelli, 1983)'
_computing_publication_material SHELXL93
_computing_structure_refinement 'SHELXL93 (Sheldrick, 1993)'
_computing_structure_solution 'SHELXTL/PC (Sheldrick, 1990)'
_diffrn_ambient_temperature 293(2)
_diffrn_measurement_device 'Siemens P4 diffractometer'
_diffrn_measurement_method '\q/2\q scans'
_diffrn_radiation_monochromator graphite
_diffrn_radiation_source 'fine-focus sealed tube'
_diffrn_radiation_type MoK\a
_diffrn_radiation_wavelength 0.71073
_diffrn_reflns_av_R_equivalents 0.0252
_diffrn_reflns_av_sigmaI/netI 0.0471
_diffrn_reflns_limit_h_max 6
_diffrn_reflns_limit_h_min -1
_diffrn_reflns_limit_k_max 12
_diffrn_reflns_limit_k_min -12
_diffrn_reflns_limit_l_max 25
_diffrn_reflns_limit_l_min -25
_diffrn_reflns_number 5837
_diffrn_reflns_theta_max 25.00
_diffrn_reflns_theta_min 1.89
_diffrn_standards_decay_% <3
_diffrn_standards_interval_count 97
_diffrn_standards_number 3
_exptl_absorpt_coefficient_mu 1.126
_exptl_absorpt_correction_type none
_exptl_crystal_colour Black
_exptl_crystal_density_diffrn 1.486
_exptl_crystal_description Prism
_exptl_crystal_F_000 588
_exptl_crystal_size_max 0.42
_exptl_crystal_size_mid 0.34
_exptl_crystal_size_min 0.16
_refine_diff_density_max 0.407
_refine_diff_density_min -0.572
_refine_ls_extinction_method none
_refine_ls_goodness_of_fit_all 0.938
_refine_ls_goodness_of_fit_obs 1.032
_refine_ls_hydrogen_treatment refall
_refine_ls_matrix_type full
_refine_ls_number_parameters 413
_refine_ls_number_reflns 4419
_refine_ls_number_restraints 0
_refine_ls_restrained_S_all 0.938
_refine_ls_restrained_S_obs 1.032
_refine_ls_R_factor_all 0.0546
_refine_ls_R_factor_obs 0.0388
_refine_ls_shift/esd_max 0.000
_refine_ls_shift/esd_mean 0.000
_refine_ls_structure_factor_coef Fsqd
_refine_ls_weighting_details 'w = 1/[\s^2^(Fo^2^)+(0.0614P)^2^] where P=(Fo^2^+2Fc^2^)/3'
_refine_ls_weighting_scheme calc
_refine_ls_wR_factor_all 0.1002
_refine_ls_wR_factor_obs 0.0944
_reflns_number_observed 3337
_reflns_number_total 4419
_reflns_observed_criterion >2sigma(I)
_cod_data_source_file cf1065.cif
_cod_data_source_block tnl5
_cod_depositor_comments
;
The following automatic conversions were performed:
'_symmetry_cell_setting' value 'Triclinic' changed to 'triclinic'
according to '/home/saulius/struct/CIF-dictionaries/cif_core.dic'
dictionary named 'cif_core.dic' version 2.4.1 from 2010-06-29.

Automatic conversion script
Id: cif_fix_enum 1527 2010-12-29 10:47:43Z saulius 

The following automatic conversions were performed:

'_symmetry_cell_setting' value 'Triclinic' changed to 'triclinic'
according to /home/saulius/struct/CIF-dictionaries/cif_core.dic
dictionary named 'cif_core.dic' version 2.4.1 from
2010-06-29.

'_exptl_absorpt_correction_type' value 'None' changed to
'none' according to
/home/saulius/struct/CIF-dictionaries/cif_core.dic dictionary named
'cif_core.dic' version 2.4.1 from 2010-06-29.

Automatic conversion script
Id: cif_fix_values 1715 2011-07-08 13:25:40Z adriana 

The following automatic conversions were performed:

'_refine_ls_weighting_scheme' value 'calc w =
1/[\s^2^(Fo^2^)+(0.0614P)^2^] where P=(Fo^2^+2Fc^2^)/3' was changed
to 'calc'. New tag '_refine_ls_weighting_details' was created. The
value of the new tag was set to 'w = 1/[\s^2^(Fo^2^)+(0.0614P)^2^]
where P=(Fo^2^+2Fc^2^)/3'.

Automatic conversion script
Id: cif_fix_values 3143 2015-03-26 13:38:13Z robertas 
;
_cod_original_cell_volume 1259.0(2)
_cod_original_sg_symbol_H-M P-1
_cod_database_code 2005342

loop_
_symmetry_equiv_pos_as_xyz
'x, y, z'
'-x, -y, -z'

loop_
_atom_site_aniso_label
_atom_site_aniso_U_11
_atom_site_aniso_U_22
_atom_site_aniso_U_33
_atom_site_aniso_U_12
_atom_site_aniso_U_13
_atom_site_aniso_U_23
Ni1 0.0650(4) 0.0413(3) 0.0277(3) 0.0128(3) -0.0035(2) 0.0035(2)
S1a 0.1241(9) 0.0728(6) 0.0327(4) 0.0539(6) 0.0025(5) 0.0093(4)
S2a 0.0814(6) 0.0691(5) 0.0458(5) 0.0358(5) 0.0009(4) 0.0059(4)
N1a 0.060(2) 0.0542(14) 0.0325(12) 0.0179(13) -0.0008(11) 0.0058(11)
N2a 0.063(2) 0.0436(13) 0.0316(12) 0.0129(12) -0.0034(11) 0.0036(10)
N3a 0.076(2) 0.066(2) 0.0291(12) 0.0361(14) -0.0011(12) 0.0050(11)
C1a 0.061(2) 0.045(2) 0.0333(15) 0.0095(14) -0.0021(13) 0.0031(12)
C2a 0.061(2) 0.048(2) 0.0341(15) 0.017(2) -0.0043(14) 0.0003(13)
C3a 0.059(2) 0.045(2) 0.0303(14) 0.0132(14) -0.0049(13) 0.0012(12)
C4a 0.072(2) 0.055(2) 0.035(2) 0.030(2) 0.0011(15) -0.0021(13)
C5a 0.069(2) 0.058(2) 0.040(2) 0.034(2) -0.0032(15) 0.0030(14)
C6a 0.051(2) 0.044(2) 0.0352(15) 0.0140(13) -0.0008(13) 0.0037(12)
C7a 0.068(2) 0.068(2) 0.035(2) 0.035(2) 0.005(2) 0.0035(15)
C8a 0.066(2) 0.065(2) 0.036(2) 0.032(2) -0.0002(15) 0.0080(14)
C9a 0.089(3) 0.096(3) 0.038(2) 0.053(3) 0.001(2) 0.014(2)
C10a 0.073(3) 0.073(2) 0.033(2) 0.031(2) 0.004(2) 0.007(2)
C11a 0.097(3) 0.058(2) 0.042(2) 0.023(2) 0.011(2) 0.001(2)
Ni2 0.0519(3) 0.0380(3) 0.0290(3) 0.0122(2) 0.0018(2) 0.0036(2)
S1b 0.0642(5) 0.0627(5) 0.0349(4) -0.0036(4) -0.0033(4) 0.0126(3)
S2b 0.0546(5) 0.0626(5) 0.0429(4) 0.0038(4) -0.0020(4) 0.0121(4)
N1b 0.0499(14) 0.0460(13) 0.0335(12) 0.0107(11) 0.0011(11) 0.0053(10)
N2b 0.0547(15) 0.0381(12) 0.0329(12) 0.0136(11) 0.0034(11) 0.0038(9)
N3b 0.058(2) 0.068(2) 0.0337(13) 0.0106(13) 0.0015(12) 0.0136(12)
C1b 0.053(2) 0.0405(15) 0.0321(14) 0.0143(13) 0.0001(13) 0.0002(11)
C2b 0.049(2) 0.044(2) 0.035(2) 0.0091(14) 0.0009(13) 0.0018(12)
C3b 0.048(2) 0.045(2) 0.0301(14) 0.0124(13) 0.0052(12) 0.0046(11)
C4b 0.045(2) 0.052(2) 0.039(2) 0.0089(14) -0.0002(13) 0.0023(13)
C5b 0.050(2) 0.054(2) 0.041(2) 0.0088(15) 0.0103(15) 0.0090(14)
C6b 0.053(2) 0.046(2) 0.0349(15) 0.0183(14) 0.0045(13) 0.0072(12)
C7b 0.048(2) 0.068(2) 0.040(2) 0.004(2) -0.0068(15) 0.0116(15)
C8b 0.047(2) 0.070(2) 0.039(2) 0.006(2) 0.0069(14) 0.0155(15)
C9b 0.064(3) 0.131(4) 0.047(2) 0.023(3) 0.014(2) 0.036(2)
C10b 0.076(3) 0.104(4) 0.045(2) 0.013(3) -0.009(2) 0.022(2)
C11b 0.075(3) 0.064(2) 0.043(2) 0.015(2) -0.009(2) 0.009(2)

loop_
_atom_site_label
_atom_site_occupancy
_atom_site_fract_x
_atom_site_fract_y
_atom_site_fract_z
_atom_site_U_iso_or_equiv
_atom_site_thermal_displace_type
_atom_site_calc_flag
_atom_site_refinement_flags
_atom_site_type_symbol
Ni1 1 0.5000 0.5000 0.0000 0.0450(2) Uani d S Ni
S1a 1 0.3287(2) 0.66026(9) 0.00613(4) 0.0709(3) Uani d . S
S2a 1 0.1115(2) 0.76503(9) 0.11273(4) 0.0624(2) Uani d . S
N1a 1 0.3600(5) 0.5886(2) 0.12095(11) 0.0485(6) Uani d . N
N2a 1 0.4964(5) 0.5138(2) 0.08897(11) 0.0463(6) Uani d . N
N3a 1 0.7709(5) 0.4256(3) 0.38027(11) 0.0535(7) Uani d . N
C1a 1 0.2788(6) 0.6579(3) 0.08464(13) 0.0474(7) Uani d . C
C2a 1 0.6188(6) 0.4599(3) 0.12454(14) 0.0475(7) Uani d . C
C3a 1 0.6393(6) 0.4563(3) 0.19089(12) 0.0451(7) Uani d . C
C4a 1 0.7911(6) 0.3843(3) 0.21127(14) 0.0516(8) Uani d . C
C5a 1 0.8340(7) 0.3712(3) 0.27244(14) 0.0526(8) Uani d . C
C6a 1 0.7243(5) 0.4329(3) 0.31897(13) 0.0429(7) Uani d . C
C7a 1 0.5687(6) 0.5035(3) 0.29920(14) 0.0537(8) Uani d . C
C8a 1 0.5248(6) 0.5148(3) 0.23760(14) 0.0526(8) Uani d . C
C9a 1 0.9170(9) 0.3442(5) 0.3999(2) 0.0686(12) Uani d . C
C10a 1 0.6619(8) 0.4902(4) 0.4281(2) 0.0573(9) Uani d . C
C11a 1 0.1228(9) 0.7513(4) 0.1949(2) 0.0654(10) Uani d . C
Ni2 1 0.0000 0.0000 0.5000 0.0396(2) Uani d S Ni
S1b 1 -0.3322(2) -0.15275(8) 0.51329(4) 0.0576(2) Uani d . S
S2b 1 -0.7378(2) -0.26366(8) 0.42787(4) 0.0554(2) Uani d . S
N1b 1 -0.3343(4) -0.0945(2) 0.39488(10) 0.0435(6) Uani d . N
N2b 1 -0.1012(4) -0.0167(2) 0.41388(10) 0.0417(5) Uani d . N
N3b 1 -0.0760(5) 0.0920(3) 0.11335(11) 0.0541(7) Uani d . N
C1b 1 -0.4466(5) -0.1584(3) 0.43960(12) 0.0418(6) Uani d . C
C2b 1 0.0295(6) 0.0376(3) 0.36920(13) 0.0432(7) Uani d . C
C3b 1 -0.0146(5) 0.0405(3) 0.30361(12) 0.0407(6) Uani d . C
C4b 1 0.1792(6) 0.1117(3) 0.27022(13) 0.0462(7) Uani d . C
C5b 1 0.1627(6) 0.1273(3) 0.20794(14) 0.0490(7) Uani d . C
C6b 1 -0.0547(5) 0.0727(3) 0.17443(13) 0.0437(7) Uani d . C
C7b 1 -0.2474(6) 0.0001(3) 0.20747(14) 0.0537(8) Uani d . C
C8b 1 -0.2301(6) -0.0162(4) 0.26950(15) 0.0537(8) Uani d . C
C9b 1 0.1193(9) 0.1718(6) 0.0801(2) 0.0799(14) Uani d . C
C10b 1 -0.2877(9) 0.0211(6) 0.0769(2) 0.0764(12) Uani d . C
C11b 1 -0.7985(8) -0.2521(4) 0.3474(2) 0.0610(9) Uani d . C
H2a 1 0.7197(54) 0.4185(28) 0.1062(13) 0.046(8) Uiso d . H
H4a 1 0.8660(63) 0.3442(32) 0.1807(16) 0.068(10) Uiso d . H
H5a 1 0.9461(56) 0.3290(30) 0.2808(14) 0.050(9) Uiso d . H
H7a 1 0.4900(64) 0.5440(33) 0.3274(16) 0.070(11) Uiso d . H
H8a 1 0.4226(65) 0.5663(34) 0.2280(16) 0.070(11) Uiso d . H
H9a 1 0.8368(80) 0.2606(44) 0.3915(21) 0.094(17) Uiso d . H
H9b 1 0.9205(82) 0.3382(43) 0.4355(22) 0.094(15) Uiso d . H
H9C 1 1.0706(95) 0.3593(46) 0.3753(23) 0.124(18) Uiso d . H
H10a 1 0.6766(63) 0.5769(37) 0.4202(16) 0.066(11) Uiso d . H
H10b 1 0.5067(82) 0.4610(40) 0.4309(20) 0.089(15) Uiso d . H
H10C 1 0.7195(80) 0.4727(41) 0.4706(22) 0.106(15) Uiso d . H
H11a 1 0.0681(79) 0.6613(46) 0.2033(19) 0.096(14) Uiso d . H
H11b 1 0.0723(82) 0.8114(44) 0.2136(20) 0.095(15) Uiso d . H
H11C 1 0.3012(105) 0.7672(50) 0.2098(25) 0.135(20) Uiso d . H
H2b 1 0.1813(56) 0.0843(28) 0.3798(13) 0.044(8) Uiso d . H
H4b 1 0.3364(59) 0.1523(29) 0.2901(14) 0.055(9) Uiso d . H
H5b 1 0.2931(57) 0.1699(30) 0.1918(14) 0.049(9) Uiso d . H
H7b 1 -0.3834(54) -0.0402(27) 0.1859(13) 0.042(8) Uiso d . H
H8b 1 -0.3506(65) -0.0631(35) 0.2859(16) 0.068(11) Uiso d . H
H9D 1 0.2233(85) 0.1408(41) 0.0751(21) 0.082(16) Uiso d . H
H9E 1 0.0615(78) 0.1924(41) 0.0428(22) 0.101(15) Uiso d . H
H9F 1 0.2079(111) 0.2693(59) 0.1094(28) 0.165(24) Uiso d . H
H10D 1 -0.2772(70) 0.0570(37) 0.0335(19) 0.088(13) Uiso d . H
H10E 1 -0.3068(81) -0.0636(45) 0.0757(21) 0.090(16) Uiso d . H
H10F 1 -0.4165(90) 0.0321(46) 0.0955(22) 0.107(18) Uiso d . H
H11D 1 -0.7838(63) -0.1736(37) 0.3377(16) 0.062(11) Uiso d . H
H11E 1 -0.9682(95) -0.2854(42) 0.3420(21) 0.106(16) Uiso d . H
H11F 1 -0.7059(113) -0.2966(60) 0.3250(27) 0.157(25) Uiso d . H

loop_
_atom_type_symbol
_atom_type_description
_atom_type_scat_dispersion_real
_atom_type_scat_dispersion_imag
_atom_type_scat_source
C C 0.0033 0.0016 'International Tables Vol C Tables 4.2.6.8 and 6.1.1.4'
H H 0.0000 0.0000 'International Tables Vol C Tables 4.2.6.8 and 6.1.1.4'
N N 0.0061 0.0033 'International Tables Vol C Tables 4.2.6.8 and 6.1.1.4'
S S 0.1246 0.1234 'International Tables Vol C Tables 4.2.6.8 and 6.1.1.4'
Ni Ni 0.3393 1.1124 'International Tables Vol C Tables 4.2.6.8 and 6.1.1.4'

loop_
_geom_angle_atom_site_label_1
_geom_angle_atom_site_label_2
_geom_angle_atom_site_label_3
_geom_angle_site_symmetry_3
_geom_angle
N2a Ni1 S1a 2_665 94.69(8)
N2a Ni1 S1a . 85.31(8)
C1a S1a Ni1 . 96.04(11)
C1a S2a C11a . 102.2(2)
C1a N1a N2a . 111.6(2)
C2a N2a N1a . 114.5(2)
C2a N2a Ni1 . 124.6(2)
N1a N2a Ni1 . 120.9(2)
C6a N3a C10a . 121.7(3)
C6a N3a C9a . 121.2(3)
C10a N3a C9a . 116.9(3)
N1a C1a S1a . 124.6(3)
N1a C1a S2a . 121.3(2)
S1a C1a S2a . 114.1(2)
N2a C2a C3a . 133.5(3)
C4a C3a C8a . 115.7(3)
C4a C3a C2a . 115.8(3)
C8a C3a C2a . 128.5(3)
C5a C4a C3a . 123.8(3)
C4a C5a C6a . 120.2(3)
N3a C6a C7a . 122.0(3)
N3a C6a C5a . 121.4(3)
C7a C6a C5a . 116.6(3)
C8a C7a C6a . 122.7(3)
C7a C8a C3a . 120.9(3)
N2b Ni2 S1b 2_556 94.11(7)
N2b Ni2 S1b . 85.89(7)
C1b S1b Ni2 . 96.09(10)
C1b S2b C11b . 103.0(2)
C1b N1b N2b . 111.6(2)
C2b N2b N1b . 114.1(2)
C2b N2b Ni2 . 125.5(2)
N1b N2b Ni2 . 120.4(2)
C6b N3b C9b . 122.1(3)
C6b N3b C10b . 121.3(3)
C9b N3b C10b . 116.2(3)
N1b C1b S1b . 125.3(2)
N1b C1b S2b . 120.6(2)
S1b C1b S2b . 114.0(2)
N2b C2b C3b . 133.7(3)
C4b C3b C8b . 115.9(3)
C4b C3b C2b . 116.0(3)
C8b C3b C2b . 128.1(3)
C5b C4b C3b . 122.8(3)
C4b C5b C6b . 121.0(3)
N3b C6b C7b . 122.2(3)
N3b C6b C5b . 121.5(3)
C7b C6b C5b . 116.3(3)
C8b C7b C6b . 122.6(3)
C7b C8b C3b . 121.3(3)

loop_
_geom_bond_atom_site_label_1
_geom_bond_atom_site_label_2
_geom_bond_distance
Ni1 N2a 1.920(2)
Ni1 S1a 2.1710(9)
S1a C1a 1.724(3)
S2a C1a 1.752(3)
S2a C11a 1.795(4)
N1a C1a 1.279(4)
N1a N2a 1.407(4)
N2a C2a 1.300(4)
N3a C6a 1.364(4)
N3a C10a 1.436(4)
N3a C9a 1.438(5)
C2a C3a 1.444(4)
C3a C4a 1.394(4)
C3a C8a 1.405(4)
C4a C5a 1.369(4)
C5a C6a 1.403(4)
C6a C7a 1.396(4)
C7a C8a 1.376(4)
Ni2 N2b 1.933(2)
Ni2 S1b 2.1727(8)
S1b C1b 1.715(3)
S2b C1b 1.748(3)
S2b C11b 1.794(3)
N1b C1b 1.290(4)
N1b N2b 1.413(3)
N2b C2b 1.294(4)
N3b C6b 1.361(3)
N3b C9b 1.437(5)
N3b C10b 1.444(5)
C2b C3b 1.445(4)
C3b C4b 1.399(4)
C3b C8b 1.405(4)
C4b C5b 1.375(4)
C5b C6b 1.404(4)
C6b C7b 1.395(4)
C7b C8b 1.372(4)
